data_4024164
loop_
_publ_author_name
'Hana Dvo\<r\'akov\'a'
'Jan Lang'
'Ji\<r\'i Vlach'
'Jan S\'ykora'
'Michal \<Cajan'
'Michal Himl'
'Michaela Pojarov\'a'
'Ivan Stibor'
'Pavel Lhot\'ak'

_publ_section_title
;
 Partially O-Alkylated Thiacalix[4]arenes: Synthesis, Molecular and
 Crystal Structures, Conformational Behavior
;
_journal_name_full 'Journal of Organic Chemistry'
_journal_page_first 7157
_journal_page_last 7166
_journal_paper_doi 10.1021/jo070927i
_journal_volume 72
_journal_year 2007
_chemical_formula_moiety 'C46 H62 O4 S4'
_chemical_formula_sum 'C46 H62 O4 S4'
_chemical_formula_weight 807.26
_space_group_IT_number 15
_symmetry_cell_setting monoclinic
_symmetry_space_group_name_Hall '-C 2yc'
_symmetry_space_group_name_H-M 'C 1 2/c 1'
_atom_sites_solution_hydrogens geom
_atom_sites_solution_primary direct
_audit_creation_date 07-04-25
_audit_creation_method CRYSTALS_ver_12.82
_cell_angle_alpha 90
_cell_angle_beta 114.360(10)
_cell_angle_gamma 90
_cell_formula_units_Z 8
_cell_length_a 22.8552(10)
_cell_length_b 19.5516(10)
_cell_length_c 22.5968(10)
_cell_measurement_reflns_used 8
_cell_measurement_temperature 293
_cell_measurement_theta_max 40
_cell_measurement_theta_min 9
_cell_volume 9198.5(10)
_computing_cell_refinement 'CAD4 Express, (Straver, 1992)'
_computing_data_collection 'CAD4 Express, (Straver, 1992)'
_computing_data_reduction 'RC93 (Watkin, Prout & Lilley, 1994)'
_computing_molecular_graphics 'CAMERON (Watkin et al., 1996)'
_computing_publication_material 'CRYSTALS (Betteridge et al., 2003)'
_computing_structure_refinement 'CRYSTALS (Betteridge et al., 2003)'
_computing_structure_solution 'SIR92 (Altomare et al., 1994)'
_diffrn_ambient_temperature 293
_diffrn_measured_fraction_theta_full 1.000
_diffrn_measured_fraction_theta_max 1.000
_diffrn_measurement_device_type 'Enraf-Nonius Mach3'
_diffrn_measurement_method \w/2\q
_diffrn_radiation_monochromator graphite
_diffrn_radiation_type 'Cu K\a'
_diffrn_radiation_wavelength 1.54180
_diffrn_reflns_av_R_equivalents 0.042
_diffrn_reflns_limit_h_max 0
_diffrn_reflns_limit_h_min -25
_diffrn_reflns_limit_k_max 21
_diffrn_reflns_limit_k_min -21
_diffrn_reflns_limit_l_max 25
_diffrn_reflns_limit_l_min -23
_diffrn_reflns_number 28079
_diffrn_reflns_theta_full 59.956
_diffrn_reflns_theta_max 59.956
_diffrn_reflns_theta_min 3.101
_diffrn_standards_decay_% 2.17
_diffrn_standards_number 2
_exptl_absorpt_coefficient_mu 2.198
_exptl_absorpt_correction_T_max 0.52
_exptl_absorpt_correction_T_min 0.35
_exptl_absorpt_correction_type psi-scan
_exptl_absorpt_process_details
; 
 Azimutal absorption correction (North et al., 1968) 
;
_exptl_crystal_colour colourless
_exptl_crystal_density_diffrn 1.166
_exptl_crystal_description cubem
_exptl_crystal_F_000 3472
_exptl_crystal_size_max 0.30
_exptl_crystal_size_mid 0.30
_exptl_crystal_size_min 0.30
_refine_diff_density_max 1.09
_refine_diff_density_min -0.71
_refine_ls_extinction_method None
_refine_ls_goodness_of_fit_ref 1.0343
_refine_ls_hydrogen_treatment constr
_refine_ls_matrix_type full
_refine_ls_number_parameters 175
_refine_ls_number_reflns 4982
_refine_ls_number_restraints 2
_refine_ls_R_factor_all 0.0922
_refine_ls_R_factor_gt 0.0747
_refine_ls_shift/su_max 0.000681
_refine_ls_structure_factor_coef F
_refine_ls_weighting_details
;
 Method, part 1, Chebychev polynomial, (Watkin, 1994, Prince, 1982) 
 [weight] = 1.0/[A~0~*T~0~(x)+A~1~*T~1~(x) ... +A~n-1~]*T~n-1~(x)] 
 where A~i~ are the Chebychev coefficients listed below and x= Fcalc/Fmax 
 Method = Robust Weighting (Prince, 1982) 
 W = [weight] * [1-(deltaF/6*sigmaF)^2^]^2^ 
 A~i~ are: 
 13.0 12.9 11.9 3.81 
;
_refine_ls_weighting_scheme calc
_refine_ls_wR_factor_all 0.0665
_refine_ls_wR_factor_gt 0.0637
_refine_ls_wR_factor_ref 0.0637
_reflns_limit_h_max 23
_reflns_limit_h_min -25
_reflns_limit_k_max 21
_reflns_limit_k_min 0
_reflns_limit_l_max 25
_reflns_limit_l_min 0
_reflns_number_gt 4982
_reflns_number_total 6825
_reflns_threshold_expression I>1.96u(I)
_oxford_diffrn_Wilson_B_factor 0.00
_oxford_diffrn_Wilson_scale 0.00
_oxford_refine_ls_scale 0.8355(8)
_oxford_structure_analysis_title 'MH1 22/09/03 MERENI'
_cod_data_source_file jo070927i-File009.cif
_cod_data_source_block CRYSTALS_cif
_cod_depositor_comments
;
The following automatic conversions were performed:
'_symmetry_cell_setting' value 'Monoclinic' changed to 'monoclinic'
according to '/home/saulius/struct/CIF-dictionaries/cif_core.dic'
dictionary named 'cif_core.dic' version 2.4.1 from 2010-06-29.

Automatic conversion script
Id: cif_fix_enum 1527 2010-12-29 10:47:43Z saulius 
;
_cod_original_sg_symbol_H-M 'C 2/c'
_cod_database_code 4024164

loop_
_symmetry_equiv_pos_as_xyz
x,y,z
-x,-y,-z
x+1/2,y+1/2,z
-x+1/2,-y+1/2,-z
-x,y,-z+1/2
x,-y,z+1/2
-x+1/2,y+1/2,-z+1/2
x+1/2,-y+1/2,z+1/2

loop_
_atom_site_label
_atom_site_type_symbol
_atom_site_fract_x
_atom_site_fract_y
_atom_site_fract_z
_atom_site_U_iso_or_equiv
_atom_site_occupancy
_atom_site_adp_type
_atom_site_refinement_flags_posn
_atom_site_refinement_flags_adp
_atom_site_refinement_flags_occupancy
_atom_site_disorder_assembly
_atom_site_disorder_group
_atom_site_attached_hydrogens
S2 S 0.57266(3) 0.05146(4) 0.72695(3) 0.0566 1.0000 Uani . . . . . .
S8 S 0.75271(3) 0.22225(3) 0.90130(3) 0.0546 1.0000 Uani . . . . . .
S14 S 0.94447(3) 0.05391(4) 0.89992(4) 0.0688 1.0000 Uani . . . . . .
S20 S 0.76520(3) -0.10781(4) 0.71246(3) 0.0626 1.0000 Uani . . . . . .
O29 O 0.70698(9) 0.01735(10) 0.73501(10) 0.0617 1.0000 Uani . . . . . .
O30 O 0.68552(8) 0.14680(9) 0.77464(8) 0.0523 1.0000 Uani . . . . . .
O31 O 0.82234(9) 0.12992(12) 0.84405(9) 0.0710 1.0000 Uani . . . . . .
O32 O 0.87923(10) -0.01297(11) 0.76691(10) 0.0678 1.0000 Uani . . . . . .
C1 C 0.60319(13) -0.02885(14) 0.71596(12) 0.0520 1.0000 Uani . . . . . .
C3 C 0.61925(11) 0.07703(14) 0.80925(12) 0.0503 1.0000 Uani . . . . . .
C4 C 0.60442(13) 0.05238(15) 0.85901(14) 0.0581 1.0000 Uani . . . . . .
C5 C 0.63470(13) 0.07764(16) 0.92248(14) 0.0600 1.0000 Uani . . . . . .
C6 C 0.68053(12) 0.12827(15) 0.93372(13) 0.0544 1.0000 Uani . . . . . .
C7 C 0.69626(11) 0.15346(13) 0.88537(12) 0.0495 1.0000 Uani . . . . . .
C9 C 0.82669(11) 0.17878(13) 0.94343(13) 0.0497 1.0000 Uani . . . . . .
C10 C 0.85998(12) 0.18780(13) 1.00993(13) 0.0515 1.0000 Uani . . . . . .
C11 C 0.91943(12) 0.15730(14) 1.04403(13) 0.0541 1.0000 Uani . . . . . .
C12 C 0.94385(12) 0.11639(14) 1.00881(14) 0.0561 1.0000 Uani . . . . . .
C13 C 0.91099(12) 0.10647(15) 0.94243(14) 0.0564 1.0000 Uani . . . . . .
C15 C 0.88565(12) -0.01233(15) 0.87635(13) 0.0575 1.0000 Uani . . . . . .
C16 C 0.86746(15) -0.04009(16) 0.92210(14) 0.0641 1.0000 Uani . . . . . .
C17 C 0.81839(15) -0.08817(15) 0.90622(14) 0.0633 1.0000 Uani . . . . . .
C18 C 0.78895(15) -0.10876(15) 0.84203(14) 0.0610 1.0000 Uani . . . . . .
C19 C 0.80823(13) -0.08183(14) 0.79540(13) 0.0559 1.0000 Uani . . . . . .
C21 C 0.68547(13) -0.09840(14) 0.70613(12) 0.0549 1.0000 Uani . . . . . .
C22 C 0.64206(15) -0.15217(15) 0.68461(14) 0.0599 1.0000 Uani . . . . . .
C23 C 0.57837(14) -0.14565(14) 0.67644(14) 0.0582 1.0000 Uani . . . . . .
C24 C 0.56061(14) -0.08402(15) 0.69477(13) 0.0572 1.0000 Uani . . . . . .
C25 C 0.66530(12) -0.03502(14) 0.71937(12) 0.0500 1.0000 Uani . . . . . .
C26 C 0.66573(11) 0.12721(13) 0.82220(12) 0.0485 1.0000 Uani . . . . . .
C27 C 0.85225(12) 0.13906(14) 0.90878(13) 0.0539 1.0000 Uani . . . . . .
C28 C 0.85718(13) -0.03487(15) 0.81227(13) 0.0556 1.0000 Uani . . . . . .
C39 C 0.53078(18) -0.20563(16) 0.64847(18) 0.0764 1.0000 Uani . . . . . .
C43 C 0.61499(18) 0.05322(19) 0.97570(17) 0.0787 1.0000 Uani . . . . . .
C47 C 0.95518(16) 0.16581(19) 1.11761(15) 0.0768 1.0000 Uani . . . . . .
C51 C 0.7989(2) -0.1167(2) 0.95842(18) 0.0887 1.0000 Uani . . . . . .
C33 C 0.65168(16) 0.20610(16) 0.73601(15) 0.0681 1.0000 Uani . . . . . .
C34 C 0.6730(2) 0.2149(2) 0.6824(2) 0.0971 1.0000 Uani . . . . . .
C36 C 0.8479(2) 0.0469(2) 0.73116(19) 0.0886 1.0000 Uani D . . . . .
C37 C 0.8732(3) 0.0675(5) 0.6852(4) 0.1834 1.0000 Uani D . . . . .
C40 C 0.5564(2) -0.26891(18) 0.6900(3) 0.1010 1.0000 Uani . . . . . .
C41 C 0.5240(2) -0.2200(2) 0.5791(2) 0.1044 1.0000 Uani . . . . . .
C42 C 0.4651(2) -0.1894(2) 0.6471(2) 0.0989 1.0000 Uani . . . . . .
C481 C 0.9289(4) 0.2120(5) 1.1452(3) 0.1131 0.6000 Uani . . . . . .
C491 C 1.0269(3) 0.1835(4) 1.1309(3) 0.1009 0.6000 Uani . . . . . .
C501 C 0.9609(4) 0.0899(4) 1.1458(3) 0.1040 0.6000 Uani . . . . . .
C502 C 0.9065(6) 0.1523(9) 1.1531(5) 0.1155 0.4000 Uani . . . . . .
C482 C 0.9668(5) 0.2505(6) 1.1307(5) 0.1022 0.4000 Uani . . . . . .
C492 C 1.0154(4) 0.1354(6) 1.1521(4) 0.0888 0.4000 Uani . . . . . .
C44 C 0.5969(3) -0.0216(3) 0.9689(3) 0.1295 1.0000 Uani . . . . . .
C45 C 0.5530(4) 0.0919(4) 0.9662(4) 0.1890 1.0000 Uani . . . . . .
C46 C 0.6675(4) 0.0628(5) 1.0415(2) 0.1929 1.0000 Uani . . . . . .
C52 C 0.7876(3) -0.0573(3) 0.9970(3) 0.1301 1.0000 Uani . . . . . .
C53 C 0.8527(4) -0.1619(3) 1.0044(3) 0.1630 1.0000 Uani . . . . . .
C54 C 0.7370(4) -0.1566(4) 0.9296(3) 0.1643 1.0000 Uani . . . . . .
C38 C 0.9406(5) 0.0627(7) 0.6960(7) 0.2855 1.0000 Uani D . . . . .
C351 C 0.6529(5) 0.1622(3) 0.6306(3) 0.1101 0.6000 Uani . . . . . .
C352 C 0.7300(12) 0.1941(14) 0.6806(13) 0.2218 0.4000 Uani . . . . . .
H41 H 0.5684 0.0124 0.8484 0.0698 1.0000 Uiso R . . . . .
H61 H 0.7049 0.1489 0.9826 0.0633 1.0000 Uiso R . . . . .
H101 H 0.8390 0.2191 1.0358 0.0590 1.0000 Uiso R . . . . .
H121 H 0.9902 0.0916 1.0342 0.0635 1.0000 Uiso R . . . . .
H161 H 0.8921 -0.0238 0.9724 0.0746 1.0000 Uiso R . . . . .
H181 H 0.7503 -0.1462 0.8277 0.0720 1.0000 Uiso R . . . . .
H221 H 0.6582 -0.2007 0.6736 0.0712 1.0000 Uiso R . . . . .
H241 H 0.5126 -0.0785 0.6927 0.0684 1.0000 Uiso R . . . . .
H331 H 0.6634 0.2518 0.7664 0.0764 1.0000 Uiso R . . . . .
H332 H 0.6002 0.1974 0.7157 0.0764 1.0000 Uiso R . . . . .
H341 H 0.6680 0.2695 0.6720 0.1148 1.0000 Uiso R . . . . .
H342 H 0.6377 0.1869 0.6415 0.1148 1.0000 Uiso R . . . . .
H343 H 0.7251 0.2160 0.7044 0.1148 1.0000 Uiso R . . . . .
H344 H 0.6544 0.2640 0.6596 0.1148 1.0000 Uiso R . . . . .
H361 H 0.8538 0.0884 0.7651 0.1130 1.0000 Uiso R . . . . .
H362 H 0.7970 0.0360 0.7039 0.1130 1.0000 Uiso R . . . . .
H371 H 0.8608 0.1216 0.6765 0.2357 1.0000 Uiso R . . . . .
H372 H 0.8452 0.0389 0.6405 0.2357 1.0000 Uiso R . . . . .
H401 H 0.5227 -0.3109 0.6701 0.1291 1.0000 Uiso R . . . . .
H402 H 0.5620 -0.2581 0.7394 0.1291 1.0000 Uiso R . . . . .
H403 H 0.6027 -0.2826 0.6904 0.1291 1.0000 Uiso R . . . . .
H411 H 0.4903 -0.2619 0.5584 0.1258 1.0000 Uiso R . . . . .
H412 H 0.5706 -0.2333 0.5803 0.1258 1.0000 Uiso R . . . . .
H413 H 0.5058 -0.1741 0.5494 0.1258 1.0000 Uiso R . . . . .
H421 H 0.4332 -0.2329 0.6271 0.1203 1.0000 Uiso R . . . . .
H422 H 0.4702 -0.1795 0.6965 0.1203 1.0000 Uiso R . . . . .
H423 H 0.4456 -0.1445 0.6172 0.1203 1.0000 Uiso R . . . . .
H4911 H 1.0548 0.1900 1.1831 0.1053 0.6000 Uiso R . . . . .
H4912 H 1.0472 0.1416 1.1135 0.1053 0.6000 Uiso R . . . . .
H4913 H 1.0281 0.2304 1.1058 0.1053 0.6000 Uiso R . . . . .
H5011 H 0.9861 0.0917 1.1985 0.1210 0.6000 Uiso R . . . . .
H5012 H 0.9877 0.0584 1.1259 0.1210 0.6000 Uiso R . . . . .
H5013 H 0.9131 0.0688 1.1322 0.1210 0.6000 Uiso R . . . . .
H4811 H 0.9578 0.2135 1.1976 0.1237 0.6000 Uiso R . . . . .
H4812 H 0.9281 0.2615 1.1242 0.1237 0.6000 Uiso R . . . . .
H4813 H 0.8801 0.1958 1.1360 0.1237 0.6000 Uiso R . . . . .
H5021 H 0.9332 0.1587 1.2063 0.1415 0.4000 Uiso R . . . . .
H5022 H 0.8872 0.1007 1.1436 0.1415 0.4000 Uiso R . . . . .
H5023 H 0.8676 0.1893 1.1359 0.1415 0.4000 Uiso R . . . . .
H4921 H 1.0324 0.1479 1.2036 0.0991 0.4000 Uiso R . . . . .
H4922 H 1.0499 0.1543 1.1340 0.0991 0.4000 Uiso R . . . . .
H4923 H 1.0107 0.0802 1.1459 0.0991 0.4000 Uiso R . . . . .
H4821 H 0.9925 0.2601 1.1823 0.1052 0.4000 Uiso R . . . . .
H4822 H 0.9956 0.2696 1.1053 0.1052 0.4000 Uiso R . . . . .
H4823 H 0.9209 0.2766 1.1120 0.1052 0.4000 Uiso R . . . . .
H441 H 0.5832 -0.0364 1.0080 0.1633 1.0000 Uiso R . . . . .
H442 H 0.6377 -0.0523 0.9716 0.1633 1.0000 Uiso R . . . . .
H443 H 0.5565 -0.0302 0.9222 0.1633 1.0000 Uiso R . . . . .
H451 H 0.5372 0.0758 1.0034 0.2647 1.0000 Uiso R . . . . .
H452 H 0.5619 0.1468 0.9701 0.2647 1.0000 Uiso R . . . . .
H453 H 0.5159 0.0799 0.9183 0.2647 1.0000 Uiso R . . . . .
H461 H 0.6518 0.0448 1.0782 0.2333 1.0000 Uiso R . . . . .
H462 H 0.6800 0.1169 1.0495 0.2333 1.0000 Uiso R . . . . .
H463 H 0.7094 0.0336 1.0448 0.2333 1.0000 Uiso R . . . . .
H521 H 0.7737 -0.0775 1.0343 0.1716 1.0000 Uiso R . . . . .
H522 H 0.8315 -0.0274 1.0198 0.1716 1.0000 Uiso R . . . . .
H523 H 0.7493 -0.0248 0.9640 0.1716 1.0000 Uiso R . . . . .
H531 H 0.8392 -0.1824 1.0419 0.2033 1.0000 Uiso R . . . . .
H532 H 0.8964 -0.1316 1.0270 0.2033 1.0000 Uiso R . . . . .
H533 H 0.8611 -0.2039 0.9772 0.2033 1.0000 Uiso R . . . . .
H541 H 0.7253 -0.1758 0.9687 0.2061 1.0000 Uiso R . . . . .
H542 H 0.7421 -0.1995 0.9013 0.2061 1.0000 Uiso R . . . . .
H543 H 0.6986 -0.1231 0.8982 0.2061 1.0000 Uiso R . . . . .
H381 H 0.9434 0.0834 0.6524 0.3735 1.0000 Uiso R . . . . .
H382 H 0.9717 0.0922 0.7382 0.3735 1.0000 Uiso R . . . . .
H383 H 0.9560 0.0094 0.7022 0.3735 1.0000 Uiso R . . . . .
H3511 H 0.6718 0.1753 0.5949 0.1391 0.6000 Uiso R . . . . .
H3512 H 0.6714 0.1124 0.6516 0.1391 0.6000 Uiso R . . . . .
H3513 H 0.6006 0.1604 0.6069 0.1391 0.6000 Uiso R . . . . .
H3521 H 0.7310 0.2072 0.6342 0.2872 0.4000 Uiso R . . . . .
H3522 H 0.7679 0.2218 0.7195 0.2872 0.4000 Uiso R . . . . .
H3523 H 0.7375 0.1393 0.6890 0.2872 0.4000 Uiso R . . . . .
H311 H 0.7864 0.1462 0.8296 0.0500 1.0000 Uiso R . . . . .
H291 H 0.6940 0.0574 0.7397 0.0500 1.0000 Uiso R . . . . .

loop_
_atom_site_aniso_label
_atom_site_aniso_U_11
_atom_site_aniso_U_22
_atom_site_aniso_U_33
_atom_site_aniso_U_23
_atom_site_aniso_U_13
_atom_site_aniso_U_12
S2 0.0416 0.0652 0.0532 -0.0138 0.0097 0.0060
S8 0.0433 0.0478 0.0600 -0.0049 0.0084 0.0081
S14 0.0451 0.0832 0.0772 -0.0184 0.0244 0.0078
S20 0.0595 0.0733 0.0537 -0.0121 0.0221 0.0123
O29 0.0485 0.0572 0.0788 -0.0144 0.0258 -0.0001
O30 0.0496 0.0527 0.0494 0.0051 0.0151 0.0096
O31 0.0495 0.1015 0.0532 -0.0110 0.0122 0.0182
O32 0.0622 0.0850 0.0654 -0.0025 0.0354 0.0100
C1 0.0545 0.0565 0.0427 -0.0031 0.0178 0.0027
C3 0.0368 0.0577 0.0526 -0.0121 0.0147 0.0052
C4 0.0477 0.0654 0.0614 -0.0124 0.0228 0.0002
C5 0.0504 0.0707 0.0600 -0.0118 0.0238 0.0024
C6 0.0471 0.0632 0.0480 -0.0099 0.0147 0.0095
C7 0.0364 0.0519 0.0513 -0.0087 0.0091 0.0103
C9 0.0383 0.0504 0.0552 -0.0042 0.0140 0.0029
C10 0.0448 0.0483 0.0544 -0.0049 0.0132 0.0038
C11 0.0446 0.0536 0.0548 -0.0025 0.0110 0.0032
C12 0.0434 0.0513 0.0641 -0.0043 0.0126 0.0058
C13 0.0415 0.0624 0.0623 -0.0040 0.0185 0.0058
C15 0.0464 0.0642 0.0562 -0.0057 0.0154 0.0162
C16 0.0669 0.0675 0.0521 0.0007 0.0186 0.0214
C17 0.0746 0.0581 0.0556 0.0063 0.0252 0.0186
C18 0.0659 0.0570 0.0572 -0.0011 0.0223 0.0101
C19 0.0556 0.0573 0.0513 -0.0019 0.0185 0.0172
C21 0.0582 0.0608 0.0434 0.0008 0.0186 0.0072
C22 0.0699 0.0544 0.0537 -0.0010 0.0238 0.0053
C23 0.0685 0.0518 0.0557 -0.0004 0.0269 -0.0054
C24 0.0567 0.0633 0.0510 -0.0003 0.0215 -0.0028
C25 0.0478 0.0558 0.0431 -0.0026 0.0156 0.0027
C26 0.0396 0.0524 0.0484 -0.0017 0.0129 0.0129
C27 0.0435 0.0583 0.0548 -0.0051 0.0153 0.0028
C28 0.0514 0.0614 0.0542 0.0003 0.0220 0.0164
C39 0.0884 0.0560 0.0896 -0.0039 0.0417 -0.0162
C43 0.0867 0.0951 0.0685 -0.0188 0.0463 -0.0122
C47 0.0681 0.0859 0.0540 -0.0064 0.0028 0.0140
C51 0.1221 0.0842 0.0670 0.0108 0.0464 0.0112
C33 0.0725 0.0571 0.0613 0.0110 0.0142 0.0095
C34 0.1170 0.0836 0.0864 0.0231 0.0377 0.0107
C36 0.1029 0.0947 0.0847 0.0131 0.0554 0.0100
C37 0.1507 0.2518 0.1867 0.1191 0.1087 0.0541
C40 0.1275 0.0603 0.1350 0.0118 0.0740 -0.0059
C41 0.1148 0.1028 0.0970 -0.0330 0.0450 -0.0480
C42 0.0910 0.0758 0.1339 -0.0039 0.0503 -0.0273
C481 0.1101 0.1472 0.0519 -0.0230 0.0030 0.0627
C491 0.0739 0.1110 0.0783 -0.0228 -0.0083 0.0012
C501 0.1251 0.1156 0.0618 0.0128 0.0291 0.0269
C502 0.0998 0.1757 0.0783 0.0376 0.0440 0.0322
C482 0.0786 0.0966 0.0877 -0.0370 -0.0096 0.0052
C492 0.0669 0.1124 0.0685 0.0068 0.0091 0.0473
C44 0.1824 0.1215 0.1044 -0.0074 0.0790 -0.0361
C45 0.2190 0.2104 0.2325 0.0593 0.1886 0.0798
C46 0.2182 0.2942 0.0709 -0.0294 0.0641 -0.1435
C52 0.1922 0.1290 0.1079 0.0148 0.1008 0.0222
C53 0.2085 0.1585 0.1414 0.0852 0.0916 0.0764
C54 0.1855 0.2176 0.1123 0.0029 0.0841 -0.0696
C38 0.2655 0.3426 0.3256 0.0746 0.1995 0.0182
C351 0.1920 0.0792 0.0765 0.0051 0.0729 0.0093
C352 0.2314 0.2636 0.2230 0.1150 0.1467 0.0570

loop_
_atom_type_symbol
_atom_type_scat_dispersion_real
_atom_type_scat_dispersion_imag
_atom_type_scat_Cromer_Mann_a1
_atom_type_scat_Cromer_Mann_b1
_atom_type_scat_Cromer_Mann_a2
_atom_type_scat_Cromer_Mann_b2
_atom_type_scat_Cromer_Mann_a3
_atom_type_scat_Cromer_Mann_b3
_atom_type_scat_Cromer_Mann_a4
_atom_type_scat_Cromer_Mann_b4
_atom_type_scat_Cromer_Mann_c
_atom_type_scat_source
C 0.0181 0.0091 2.3100 20.8439 1.0200 10.2075 1.5886 0.5687 0.8650 51.6512 0.2156 'International Tables Vol C 4.2.6.8 and 6.1.1.4'
H 0.0000 0.0000 0.4930 10.5109 0.3229 26.1257 0.1402 3.1424 0.0408 57.7997 0.0030 'International Tables Vol C 4.2.6.8 and 6.1.1.4'
S 0.3331 0.5567 6.9053 1.4679 5.2034 22.2151 1.4379 0.2536 1.5863 56.1720 0.8669 'International Tables Vol C 4.2.6.8 and 6.1.1.4'
O 0.0492 0.0322 3.0485 13.2771 2.2868 5.7011 1.5463 0.3239 0.8670 32.9089 0.2508 'International Tables Vol C 4.2.6.8 and 6.1.1.4'

loop_
_geom_angle_atom_site_label_1
_geom_angle_site_symmetry_1
_geom_angle_atom_site_label_2
_geom_angle_site_symmetry_2
_geom_angle_atom_site_label_3
_geom_angle_site_symmetry_3
_geom_angle
_geom_angle_publ_flag
C1 . S2 . C3 . 107.00(12) yes
C7 . S8 . C9 . 101.27(12) yes
C13 . S14 . C15 . 98.14(13) yes
C19 . S20 . C21 . 99.03(12) yes
C25 . O29 . H291 . 118.9 no
C26 . O30 . C33 . 114.9(2) yes
C27 . O31 . H311 . 111.1 no
C28 . O32 . C36 . 114.8(2) yes
S2 . C1 . C24 . 118.1(2) yes
S2 . C1 . C25 . 121.2(2) yes
C24 . C1 . C25 . 120.1(2) yes
S2 . C3 . C4 . 120.3(2) yes
S2 . C3 . C26 . 119.5(2) yes
C4 . C3 . C26 . 119.8(2) yes
C3 . C4 . C5 . 121.6(3) yes
C3 . C4 . H41 . 119.1 no
C5 . C4 . H41 . 119.2 no
C4 . C5 . C6 . 117.2(3) yes
C4 . C5 . C43 . 121.0(3) yes
C6 . C5 . C43 . 121.7(3) yes
C5 . C6 . C7 . 122.4(2) yes
C5 . C6 . H61 . 118.9 no
C7 . C6 . H61 . 118.7 no
S8 . C7 . C6 . 120.75(19) yes
S8 . C7 . C26 . 119.6(2) yes
C6 . C7 . C26 . 119.6(3) yes
S8 . C9 . C10 . 119.67(19) yes
S8 . C9 . C27 . 119.54(19) yes
C10 . C9 . C27 . 120.7(2) yes
C9 . C10 . C11 . 121.3(2) yes
C9 . C10 . H101 . 119.2 no
C11 . C10 . H101 . 119.4 no
C10 . C11 . C12 . 117.3(2) yes
C10 . C11 . C47 . 121.2(3) yes
C12 . C11 . C47 . 121.5(2) yes
C11 . C12 . C13 . 122.1(2) yes
C11 . C12 . H121 . 119.0 no
C13 . C12 . H121 . 118.9 no
S14 . C13 . C12 . 120.2(2) yes
S14 . C13 . C27 . 120.1(2) yes
C12 . C13 . C27 . 119.7(2) yes
S14 . C15 . C16 . 119.1(2) yes
S14 . C15 . C28 . 120.8(2) yes
C16 . C15 . C28 . 120.0(3) yes
C15 . C16 . C17 . 122.3(3) yes
C15 . C16 . H161 . 118.9 no
C17 . C16 . H161 . 118.9 no
C16 . C17 . C18 . 117.3(3) yes
C16 . C17 . C51 . 120.5(3) yes
C18 . C17 . C51 . 122.2(3) yes
C17 . C18 . C19 . 120.7(3) yes
C17 . C18 . H181 . 119.5 no
C19 . C18 . H181 . 119.8 no
S20 . C19 . C18 . 118.2(2) yes
S20 . C19 . C28 . 120.8(2) yes
C18 . C19 . C28 . 121.0(3) yes
S20 . C21 . C22 . 120.7(2) yes
S20 . C21 . C25 . 119.5(2) yes
C22 . C21 . C25 . 119.7(2) yes
C21 . C22 . C23 . 122.2(3) yes
C21 . C22 . H221 . 118.8 no
C23 . C22 . H221 . 119.0 no
C22 . C23 . C24 . 117.2(3) yes
C22 . C23 . C39 . 120.3(3) yes
C24 . C23 . C39 . 122.5(3) yes
C1 . C24 . C23 . 121.6(3) yes
C1 . C24 . H241 . 119.2 no
C23 . C24 . H241 . 119.2 no
C21 . C25 . C1 . 118.9(2) yes
C21 . C25 . O29 . 118.2(2) yes
C1 . C25 . O29 . 123.0(2) yes
C7 . C26 . C3 . 119.4(2) yes
C7 . C26 . O30 . 120.4(2) yes
C3 . C26 . O30 . 120.0(2) yes
C13 . C27 . C9 . 118.8(2) yes
C13 . C27 . O31 . 118.3(2) yes
C9 . C27 . O31 . 122.9(2) yes
C15 . C28 . O32 . 121.1(3) yes
C15 . C28 . C19 . 118.5(3) yes
O32 . C28 . C19 . 120.3(2) yes
C23 . C39 . C40 . 109.8(3) yes
C23 . C39 . C41 . 108.3(3) yes
C40 . C39 . C41 . 109.4(3) yes
C23 . C39 . C42 . 111.8(3) yes
C40 . C39 . C42 . 108.0(3) yes
C41 . C39 . C42 . 109.5(4) yes
C5 . C43 . C44 . 112.4(3) yes
C5 . C43 . C45 . 106.9(4) yes
C44 . C43 . C45 . 105.3(5) yes
C5 . C43 . C46 . 111.7(3) yes
C44 . C43 . C46 . 107.4(5) yes
C45 . C43 . C46 . 113.1(5) yes
C11 . C47 . C481 . 115.3(3) yes
C11 . C47 . C491 . 106.2(4) yes
C481 . C47 . C491 . 112.6(6) yes
C11 . C47 . C501 . 104.5(3) yes
C481 . C47 . C501 . 114.3(6) yes
C491 . C47 . C501 . 102.7(5) yes
C11 . C47 . C502 . 110.4(5) yes
C481 . C47 . C502 . 51.0(6) yes
C491 . C47 . C502 . 143.5(5) yes
C501 . C47 . C502 . 67.4(6) yes
C11 . C47 . C482 . 105.8(4) yes
C481 . C47 . C482 . 48.6(6) yes
C491 . C47 . C482 . 71.0(6) yes
C501 . C47 . C482 . 149.6(5) yes
C502 . C47 . C482 . 99.4(7) yes
C11 . C47 . C492 . 121.3(5) yes
C481 . C47 . C492 . 122.8(5) yes
C502 . C47 . C492 . 111.6(7) yes
C482 . C47 . C492 . 105.7(6) yes
C17 . C51 . C52 . 109.4(3) yes
C17 . C51 . C53 . 109.2(4) yes
C52 . C51 . C53 . 109.2(4) yes
C17 . C51 . C54 . 112.1(4) yes
C52 . C51 . C54 . 106.8(5) yes
C53 . C51 . C54 . 110.2(5) yes
O30 . C33 . C34 . 107.8(3) yes
O30 . C33 . H331 . 109.9 no
C34 . C33 . H331 . 109.8 no
O30 . C33 . H332 . 110.0 no
C34 . C33 . H332 . 109.5 no
H331 . C33 . H332 . 109.7 no
C33 . C34 . C351 . 117.7(5) yes
C33 . C34 . C352 . 128.2(10) yes
C33 . C34 . H341 . 104.4 no
C351 . C34 . H341 . 122.6 no
C352 . C34 . H341 . 107.2 no
C33 . C34 . H342 . 104.9 no
C352 . C34 . H342 . 101.8 no
H341 . C34 . H342 . 109.5 no
C33 . C34 . H343 . 107.2 no
C351 . C34 . H343 . 107.4 no
H341 . C34 . H343 . 94.3 no
H342 . C34 . H343 . 133.3 no
C33 . C34 . H344 . 106.9 no
C351 . C34 . H344 . 107.8 no
C352 . C34 . H344 . 115.7 no
H342 . C34 . H344 . 91.9 no
H343 . C34 . H344 . 109.8 no
O32 . C36 . C37 . 112.2(4) yes
O32 . C36 . H361 . 108.9 no
C37 . C36 . H361 . 109.2 no
O32 . C36 . H362 . 109.1 no
C37 . C36 . H362 . 107.5 no
H361 . C36 . H362 . 109.8 no
C36 . C37 . C38 . 124.9(7) yes
C36 . C37 . H371 . 104.4 no
C38 . C37 . H371 . 105.7 no
C36 . C37 . H372 . 105.3 no
C38 . C37 . H372 . 107.2 no
H371 . C37 . H372 . 108.6 no
C39 . C40 . H401 . 109.5 no
C39 . C40 . H402 . 109.1 no
H401 . C40 . H402 . 109.6 no
C39 . C40 . H403 . 109.4 no
H401 . C40 . H403 . 109.8 no
H402 . C40 . H403 . 109.5 no
C39 . C41 . H411 . 109.4 no
C39 . C41 . H412 . 109.4 no
H411 . C41 . H412 . 110.0 no
C39 . C41 . H413 . 109.1 no
H411 . C41 . H413 . 109.4 no
H412 . C41 . H413 . 109.6 no
C39 . C42 . H421 . 109.3 no
C39 . C42 . H422 . 109.1 no
H421 . C42 . H422 . 109.5 no
C39 . C42 . H423 . 109.2 no
H421 . C42 . H423 . 109.9 no
H422 . C42 . H423 . 109.8 no
C47 . C481 . H4811 . 109.1 no
C47 . C481 . H4812 . 108.9 no
H4811 . C481 . H4812 . 110.4 no
C47 . C481 . H4813 . 109.1 no
H4811 . C481 . H4813 . 108.9 no
H4812 . C481 . H4813 . 110.4 no
C47 . C491 . H4911 . 109.3 no
C47 . C491 . H4912 . 109.2 no
H4911 . C491 . H4912 . 109.3 no
C47 . C491 . H4913 . 109.5 no
H4911 . C491 . H4913 . 109.7 no
H4912 . C491 . H4913 . 109.8 no
C47 . C501 . H5011 . 108.9 no
C47 . C501 . H5012 . 109.3 no
H5011 . C501 . H5012 . 109.7 no
C47 . C501 . H5013 . 109.4 no
H5011 . C501 . H5013 . 109.7 no
H5012 . C501 . H5013 . 109.8 no
C47 . C502 . H5021 . 109.3 no
C47 . C502 . H5022 . 110.8 no
H5021 . C502 . H5022 . 108.5 no
C47 . C502 . H5023 . 109.8 no
H5021 . C502 . H5023 . 108.4 no
H5022 . C502 . H5023 . 110.1 no
C47 . C482 . H4821 . 109.6 no
C47 . C482 . H4822 . 109.2 no
H4821 . C482 . H4822 . 109.1 no
C47 . C482 . H4823 . 109.7 no
H4821 . C482 . H4823 . 110.1 no
H4822 . C482 . H4823 . 109.1 no
C47 . C492 . H4921 . 109.3 no
C47 . C492 . H4922 . 110.1 no
H4921 . C492 . H4922 . 109.3 no
C47 . C492 . H4923 . 109.1 no
H4921 . C492 . H4923 . 109.4 no
H4922 . C492 . H4923 . 109.6 no
C43 . C44 . H441 . 109.4 no
C43 . C44 . H442 . 109.6 no
H441 . C44 . H442 . 109.5 no
C43 . C44 . H443 . 109.5 no
H441 . C44 . H443 . 109.5 no
H442 . C44 . H443 . 109.5 no
C43 . C45 . H451 . 109.3 no
C43 . C45 . H452 . 110.0 no
H451 . C45 . H452 . 109.5 no
C43 . C45 . H453 . 109.0 no
H451 . C45 . H453 . 109.5 no
H452 . C45 . H453 . 109.5 no
C43 . C46 . H461 . 109.6 no
C43 . C46 . H462 . 109.7 no
H461 . C46 . H462 . 109.5 no
C43 . C46 . H463 . 109.1 no
H461 . C46 . H463 . 109.5 no
H462 . C46 . H463 . 109.5 no
C51 . C52 . H521 . 109.6 no
C51 . C52 . H522 . 109.7 no
H521 . C52 . H522 . 109.5 no
C51 . C52 . H523 . 109.1 no
H521 . C52 . H523 . 109.5 no
H522 . C52 . H523 . 109.5 no
C51 . C53 . H531 . 109.6 no
C51 . C53 . H532 . 109.3 no
H531 . C53 . H532 . 109.5 no
C51 . C53 . H533 . 109.4 no
H531 . C53 . H533 . 109.5 no
H532 . C53 . H533 . 109.5 no
C51 . C54 . H541 . 109.2 no
C51 . C54 . H542 . 110.0 no
H541 . C54 . H542 . 109.5 no
C51 . C54 . H543 . 109.2 no
H541 . C54 . H543 . 109.5 no
H542 . C54 . H543 . 109.5 no
C37 . C38 . H381 . 106.0 no
C37 . C38 . H382 . 112.0 no
H381 . C38 . H382 . 109.5 no
C37 . C38 . H383 . 110.3 no
H381 . C38 . H383 . 109.5 no
H382 . C38 . H383 . 109.5 no
C34 . C351 . H3511 . 109.5 no
C34 . C351 . H3512 . 109.7 no
H3511 . C351 . H3512 . 109.5 no
C34 . C351 . H3513 . 109.2 no
H3511 . C351 . H3513 . 109.5 no
H3512 . C351 . H3513 . 109.5 no
C34 . C352 . H3521 . 110.7 no
C34 . C352 . H3522 . 106.0 no
H3521 . C352 . H3522 . 109.5 no
C34 . C352 . H3523 . 111.6 no
H3521 . C352 . H3523 . 109.5 no
H3522 . C352 . H3523 . 109.5 no

loop_
_geom_bond_atom_site_label_1
_geom_bond_site_symmetry_1
_geom_bond_atom_site_label_2
_geom_bond_site_symmetry_2
_geom_bond_distance
_geom_bond_publ_flag
S2 . C1 . 1.777(3) yes
S2 . C3 . 1.791(3) yes
S8 . C7 . 1.794(3) yes
S8 . C9 . 1.777(2) yes
S14 . C13 . 1.781(3) yes
S14 . C15 . 1.783(3) yes
S20 . C19 . 1.794(3) yes
S20 . C21 . 1.778(3) yes
O29 . C25 . 1.343(3) yes
O29 . H291 . 0.861 no
O30 . C26 . 1.381(3) yes
O30 . C33 . 1.465(3) yes
O31 . C27 . 1.347(3) yes
O31 . H311 . 0.814 no
O32 . C28 . 1.383(3) yes
O32 . C36 . 1.435(4) yes
C1 . C24 . 1.398(4) yes
C1 . C25 . 1.395(4) yes
C3 . C4 . 1.388(4) yes
C3 . C26 . 1.386(4) yes
C4 . C5 . 1.400(4) yes
C4 . H41 . 1.088 no
C5 . C6 . 1.386(4) yes
C5 . C43 . 1.525(5) yes
C6 . C7 . 1.374(4) yes
C6 . H61 . 1.088 no
C7 . C26 . 1.402(4) yes
C9 . C10 . 1.387(4) yes
C9 . C27 . 1.391(4) yes
C10 . C11 . 1.390(4) yes
C10 . H101 . 1.086 no
C11 . C12 . 1.397(4) yes
C11 . C47 . 1.529(4) yes
C12 . C13 . 1.387(4) yes
C12 . H121 . 1.089 no
C13 . C27 . 1.394(4) yes
C15 . C16 . 1.375(4) yes
C15 . C28 . 1.392(4) yes
C16 . C17 . 1.392(4) yes
C16 . H161 . 1.086 no
C17 . C18 . 1.383(4) yes
C17 . C51 . 1.528(5) yes
C18 . C19 . 1.402(4) yes
C18 . H181 . 1.088 no
C19 . C28 . 1.374(4) yes
C21 . C22 . 1.388(4) yes
C21 . C25 . 1.397(4) yes
C22 . C23 . 1.396(4) yes
C22 . H221 . 1.084 no
C23 . C24 . 1.388(4) yes
C23 . C39 . 1.546(4) yes
C24 . H241 . 1.085 no
C39 . C40 . 1.516(6) yes
C39 . C41 . 1.537(6) yes
C39 . C42 . 1.523(6) yes
C43 . C44 . 1.511(6) yes
C43 . C45 . 1.540(7) yes
C43 . C46 . 1.488(7) yes
C47 . C481 . 1.369(7) yes
C47 . C491 . 1.578(8) yes
C47 . C501 . 1.599(8) yes
C47 . C502 . 1.640(11) yes
C47 . C482 . 1.684(11) yes
C47 . C492 . 1.404(8) yes
C51 . C52 . 1.537(6) yes
C51 . C53 . 1.522(7) yes
C51 . C54 . 1.508(8) yes
C33 . C34 . 1.490(5) yes
C33 . H331 . 1.091 no
C33 . H332 . 1.086 no
C34 . C351 . 1.483(8) yes
C34 . C352 . 1.38(2) yes
C34 . H341 . 1.089 no
C34 . H342 . 1.090 no
C34 . H343 . 1.086 no
C34 . H344 . 1.089 no
C36 . C37 . 1.441(5) yes
C36 . H361 . 1.087 no
C36 . H362 . 1.088 no
C37 . C38 . 1.458(8) yes
C37 . H371 . 1.091 no
C37 . H372 . 1.100 no
C40 . H401 . 1.088 no
C40 . H402 . 1.091 no
C40 . H403 . 1.088 no
C41 . H411 . 1.088 no
C41 . H412 . 1.085 no
C41 . H413 . 1.094 no
C42 . H421 . 1.089 no
C42 . H422 . 1.091 no
C42 . H423 . 1.085 no
C481 . H4811 . 1.094 no
C481 . H4812 . 1.074 no
C481 . H4813 . 1.094 no
C491 . H4911 . 1.092 no
C491 . H4912 . 1.091 no
C491 . H4913 . 1.085 no
C501 . H5011 . 1.090 no
C501 . H5012 . 1.087 no
C501 . H5013 . 1.088 no
C502 . H5021 . 1.108 no
C502 . H5022 . 1.085 no
C502 . H5023 . 1.087 no
C482 . H4821 . 1.086 no
C482 . H4822 . 1.100 no
C482 . H4823 . 1.085 no
C492 . H4921 . 1.093 no
C492 . H4922 . 1.090 no
C492 . H4923 . 1.088 no
C44 . H441 . 1.090 no
C44 . H442 . 1.090 no
C44 . H443 . 1.090 no
C45 . H451 . 1.090 no
C45 . H452 . 1.090 no
C45 . H453 . 1.090 no
C46 . H461 . 1.090 no
C46 . H462 . 1.090 no
C46 . H463 . 1.090 no
C52 . H521 . 1.090 no
C52 . H522 . 1.090 no
C52 . H523 . 1.090 no
C53 . H531 . 1.090 no
C53 . H532 . 1.090 no
C53 . H533 . 1.090 no
C54 . H541 . 1.090 no
C54 . H542 . 1.090 no
C54 . H543 . 1.090 no
C38 . H381 . 1.090 no
C38 . H382 . 1.090 no
C38 . H383 . 1.090 no
C351 . H3511 . 1.090 no
C351 . H3512 . 1.090 no
C351 . H3513 . 1.090 no
C352 . H3521 . 1.090 no
C352 . H3522 . 1.090 no
C352 . H3523 . 1.090 no
